data_7717690
loop_
_publ_author_name
'Hsieh, Chang-Chih'
'Chen, Chia-Wei'
'Chiang, Ming-Hsi'
'Horng, Yih-Chern'

_publ_section_title
;
 Cu(II)-Mediated Tautomerization for the Pyrazole-Nitrile Coupling
 Reaction
;
_journal_name_full 'Dalton Transactions'
_journal_paper_doi 10.1039/D4DT02904F
_journal_year 2025
_chemical_formula_sum 'C16 H24 Cl2 Cu N8 O8'
_chemical_formula_weight 590.87
_space_group_crystal_system triclinic
_space_group_IT_number 2
_space_group_name_Hall '-P 1'
_space_group_name_H-M_alt 'P -1'
_atom_sites_solution_hydrogens geom
_audit_creation_method SHELXL-2019/1
_audit_update_record
;
2024-12-04 deposited with the CCDC.	2024-12-17 downloaded from the CCDC.
;
_cell_angle_alpha 65.897(3)
_cell_angle_beta 88.662(2)
_cell_angle_gamma 63.858(3)
_cell_formula_units_Z 1
_cell_length_a 8.6343(3)
_cell_length_b 8.8087(3)
_cell_length_c 9.9056(3)
_cell_measurement_reflns_used 5238
_cell_measurement_temperature 150(2)
_cell_measurement_theta_max 74.1870
_cell_measurement_theta_min 4.9660
_cell_volume 605.98(4)
_computing_cell_refinement 'CrysAlisPro 1.171.42.58a (Rigaku OD, 2022)'
_computing_data_collection 'CrysAlisPro 1.171.42.58a (Rigaku OD, 2022)'
_computing_data_reduction 'CrysAlisPro 1.171.42.58a (Rigaku OD, 2022)'
_computing_molecular_graphics 'DIAMOND (Brandenburg, 1999)'
_computing_publication_material 'SHELXL-2019/1 (Sheldrick, 2019)'
_computing_structure_refinement 'SHELXL-2019/1 (Sheldrick, 2019)'
_computing_structure_solution 'SHELXL-2019/1 (Sheldrick, 2019)'
_diffrn_ambient_temperature 150(2)
_diffrn_measured_fraction_theta_full 0.991
_diffrn_measured_fraction_theta_max 0.939
_diffrn_measurement_device 'four-circle diffractometer'
_diffrn_measurement_device_type 'XtaLAB Synergy R, DW system, HyPix-Arc 150'
_diffrn_radiation_type CuK\a
_diffrn_radiation_wavelength 1.54184
_diffrn_reflns_av_R_equivalents 0.0153
_diffrn_reflns_av_unetI/netI 0.0148
_diffrn_reflns_Laue_measured_fraction_full 0.991
_diffrn_reflns_Laue_measured_fraction_max 0.939
_diffrn_reflns_limit_h_max 10
_diffrn_reflns_limit_h_min -10
_diffrn_reflns_limit_k_max 10
_diffrn_reflns_limit_k_min -10
_diffrn_reflns_limit_l_max 9
_diffrn_reflns_limit_l_min -12
_diffrn_reflns_number 7079
_diffrn_reflns_point_group_measured_fraction_full 0.991
_diffrn_reflns_point_group_measured_fraction_max 0.939
_diffrn_reflns_theta_full 67.684
_diffrn_reflns_theta_max 74.320
_diffrn_reflns_theta_min 4.983
_exptl_absorpt_coefficient_mu 3.832
_exptl_absorpt_correction_T_max 1.00000
_exptl_absorpt_correction_T_min 0.86499
_exptl_absorpt_correction_type multi-scan
_exptl_absorpt_process_details
;
CrysAlisPro 1.171.42.58a (Rigaku Oxford Diffraction, 2022)
Empirical absorption correction using spherical harmonics,
implemented in SCALE3 ABSPACK scaling algorithm.
;
_exptl_crystal_colour blue
_exptl_crystal_density_diffrn 1.619
_exptl_crystal_description block
_exptl_crystal_F_000 303
_exptl_crystal_size_max 0.140
_exptl_crystal_size_mid 0.100
_exptl_crystal_size_min 0.060
_refine_diff_density_max 0.246
_refine_diff_density_min -0.307
_refine_diff_density_rms 0.050
_refine_ls_extinction_coef 0.0057(5)
_refine_ls_extinction_expression Fc^*^=kFc[1+0.001xFc^2^\l^3^/sin(2\q)]^-1/4^
_refine_ls_extinction_method 'SHELXL-2019/1 (Sheldrick 2019)'
_refine_ls_goodness_of_fit_ref 0.992
_refine_ls_hydrogen_treatment constr
_refine_ls_matrix_type full
_refine_ls_number_parameters 163
_refine_ls_number_reflns 2325
_refine_ls_number_restraints 0
_refine_ls_restrained_S_all 0.992
_refine_ls_R_factor_all 0.0256
_refine_ls_R_factor_gt 0.0251
_refine_ls_shift/su_max 0.001
_refine_ls_shift/su_mean 0.000
_refine_ls_structure_factor_coef Fsqd
_refine_ls_weighting_details 'w=1/[\s^2^(Fo^2^)+(0.0417P)^2^+0.4269P] where P=(Fo^2^+2Fc^2^)/3'
_refine_ls_weighting_scheme calc
_refine_ls_wR_factor_gt 0.0719
_refine_ls_wR_factor_ref 0.0724
_reflns_Friedel_coverage 0.000
_reflns_number_gt 2252
_reflns_number_total 2325
_reflns_threshold_expression 'I > 2\s(I)'
_cod_data_source_file d4dt02904f2.cif
_cod_data_source_block 2d'
_cod_database_code 7717690
_shelx_shelxl_version_number 2019/1
_shelx_space_group_comment
;
The symmetry employed for this shelxl refinement is uniquely defined
by the following loop, which should always be used as a source of
symmetry information in preference to the above space-group names.
They are only intended as comments.
;
_shelx_estimated_absorpt_t_min 0.616
_shelx_estimated_absorpt_t_max 0.803

loop_
_space_group_symop_operation_xyz
'x, y, z'
'-x, -y, -z'

loop_
_atom_site_label
_atom_site_type_symbol
_atom_site_fract_x
_atom_site_fract_y
_atom_site_fract_z
_atom_site_U_iso_or_equiv
_atom_site_adp_type
_atom_site_occupancy
_atom_site_site_symmetry_order
_atom_site_calc_flag
_atom_site_refinement_flags_posn
_atom_site_refinement_flags_adp
_atom_site_refinement_flags_occupancy
_atom_site_disorder_assembly
_atom_site_disorder_group
O4 O 1.21991(18) -0.03182(18) 0.82354(14) 0.0336(3) Uani 1 1 d . . . . .
O3 O 1.34257(18) -0.0907(2) 0.62341(17) 0.0376(3) Uani 1 1 d . . . . .
O2 O 1.09552(17) -0.13225(17) 0.69011(15) 0.0306(3) Uani 1 1 d . . . . .
Cl1 Cl 1.18280(5) -0.02229(5) 0.67784(4) 0.02251(13) Uani 1 1 d . . . . .
O1 O 1.06797(16) 0.17357(16) 0.57428(14) 0.0275(3) Uani 1 1 d . . . . .
C2 C 0.7910(2) 0.5494(3) 0.8787(2) 0.0276(4) Uani 1 1 d . . . . .
C3 C 0.9126(2) 0.3620(3) 0.9358(2) 0.0297(4) Uani 1 1 d . . . . .
H3 H 0.936746 0.269402 1.036759 0.036 Uiso 1 1 calc R U . . .
C1 C 0.8042(2) 0.6253(3) 0.7273(2) 0.0270(4) Uani 1 1 d . . . . .
H1 H 0.735943 0.754041 0.657181 0.032 Uiso 1 1 calc R U . . .
C4 C 0.6716(3) 0.6500(3) 0.9606(2) 0.0420(5) Uani 1 1 d . . . . .
H4A H 0.736607 0.606165 1.060145 0.063 Uiso 1 1 calc R U . . .
H4B H 0.571944 0.623308 0.972393 0.063 Uiso 1 1 calc R U . . .
H4C H 0.628270 0.786163 0.902793 0.063 Uiso 1 1 calc R U . . .
C5 C 0.6050(2) 0.7272(2) 0.3669(2) 0.0253(4) Uani 1 1 d . . . . .
H5 H 0.588020 0.836674 0.375644 0.030 Uiso 1 1 calc R U . . .
C6 C 0.4734(2) 0.7113(2) 0.30367(19) 0.0250(4) Uani 1 1 d . . . . .
C7 C 0.5548(2) 0.5309(3) 0.31742(19) 0.0258(4) Uani 1 1 d . . . . .
H7 H 0.501147 0.473380 0.286733 0.031 Uiso 1 1 calc R U . . .
C8 C 0.2858(3) 0.8584(3) 0.2364(3) 0.0396(5) Uani 1 1 d . . . . .
H8A H 0.210206 0.798118 0.259954 0.059 Uiso 1 1 calc R U . . .
H8B H 0.272746 0.924150 0.126902 0.059 Uiso 1 1 calc R U . . .
H8C H 0.251732 0.949366 0.278488 0.059 Uiso 1 1 calc R U . . .
Cu1 Cu 1.000000 0.500000 0.500000 0.01881(12) Uani 1 2 d S . P . .
N2 N 0.99133(19) 0.3326(2) 0.82381(16) 0.0256(3) Uani 1 1 d . . . . .
H2 H 1.074972 0.222998 0.833873 0.031 Uiso 1 1 calc R U . . .
N1 N 0.92557(18) 0.4928(2) 0.69422(15) 0.0222(3) Uani 1 1 d . . . . .
N3 N 0.75746(18) 0.56897(19) 0.41347(15) 0.0218(3) Uani 1 1 d . . . . .
N4 N 0.72409(19) 0.4499(2) 0.38204(16) 0.0234(3) Uani 1 1 d . . . . .
H4 H 0.802898 0.334184 0.401340 0.028 Uiso 1 1 calc R U . . .

loop_
_atom_site_aniso_label
_atom_site_aniso_U_11
_atom_site_aniso_U_22
_atom_site_aniso_U_33
_atom_site_aniso_U_23
_atom_site_aniso_U_13
_atom_site_aniso_U_12
O4 0.0393(7) 0.0267(7) 0.0257(6) -0.0110(5) -0.0037(5) -0.0082(6)
O3 0.0303(7) 0.0333(7) 0.0503(9) -0.0231(7) 0.0170(6) -0.0122(6)
O2 0.0375(7) 0.0229(6) 0.0371(7) -0.0148(5) 0.0111(6) -0.0178(6)
Cl1 0.0243(2) 0.0156(2) 0.0243(2) -0.00843(16) 0.00367(15) -0.00703(16)
O1 0.0313(7) 0.0151(6) 0.0270(6) -0.0049(5) -0.0014(5) -0.0075(5)
C2 0.0248(8) 0.0365(10) 0.0233(8) -0.0151(7) 0.0063(7) -0.0144(8)
C3 0.0357(10) 0.0331(10) 0.0187(8) -0.0085(7) 0.0060(7) -0.0177(8)
C1 0.0258(9) 0.0250(9) 0.0233(9) -0.0100(7) 0.0053(7) -0.0071(7)
C4 0.0358(11) 0.0558(13) 0.0318(10) -0.0252(10) 0.0142(8) -0.0145(10)
C5 0.0219(8) 0.0214(8) 0.0322(9) -0.0122(7) 0.0053(7) -0.0096(7)
C6 0.0217(8) 0.0264(9) 0.0246(8) -0.0094(7) 0.0054(6) -0.0113(7)
C7 0.0278(9) 0.0286(9) 0.0244(8) -0.0123(7) 0.0043(7) -0.0156(7)
C8 0.0227(9) 0.0354(11) 0.0510(12) -0.0152(9) -0.0001(8) -0.0092(8)
Cu1 0.01740(19) 0.01883(19) 0.01790(19) -0.00826(14) 0.00335(12) -0.00659(14)
N2 0.0286(8) 0.0207(7) 0.0216(7) -0.0072(6) 0.0021(6) -0.0087(6)
N1 0.0229(7) 0.0205(7) 0.0191(7) -0.0073(6) 0.0040(5) -0.0083(6)
N3 0.0219(7) 0.0207(7) 0.0237(7) -0.0114(6) 0.0045(5) -0.0095(6)
N4 0.0244(7) 0.0194(7) 0.0259(7) -0.0117(6) 0.0034(6) -0.0084(6)

loop_
_atom_type_symbol
_atom_type_description
_atom_type_scat_dispersion_real
_atom_type_scat_dispersion_imag
_atom_type_scat_source
C C 0.0181 0.0091 'International Tables Vol C Tables 4.2.6.8 and 6.1.1.4'
H H 0.0000 0.0000 'International Tables Vol C Tables 4.2.6.8 and 6.1.1.4'
Cl Cl 0.3639 0.7018 'International Tables Vol C Tables 4.2.6.8 and 6.1.1.4'
Cu Cu -1.9646 0.5888 'International Tables Vol C Tables 4.2.6.8 and 6.1.1.4'
N N 0.0311 0.0180 'International Tables Vol C Tables 4.2.6.8 and 6.1.1.4'
O O 0.0492 0.0322 'International Tables Vol C Tables 4.2.6.8 and 6.1.1.4'

loop_
_geom_angle_atom_site_label_1
_geom_angle_atom_site_label_2
_geom_angle_atom_site_label_3
_geom_angle
_geom_angle_site_symmetry_1
_geom_angle_site_symmetry_3
_geom_angle_publ_flag
O3 Cl1 O2 110.26(8) . . ?
O3 Cl1 O4 110.20(9) . . ?
O2 Cl1 O4 109.49(8) . . ?
O3 Cl1 O1 109.38(8) . . ?
O2 Cl1 O1 109.38(8) . . ?
O4 Cl1 O1 108.09(7) . . ?
Cl1 O1 Cu1 145.03(7) . . ?
C3 C2 C1 104.38(16) . . ?
C3 C2 C4 127.80(17) . . ?
C1 C2 C4 127.82(18) . . ?
N2 C3 C2 107.97(16) . . ?
N2 C3 H3 126.0 . . ?
C2 C3 H3 126.0 . . ?
N1 C1 C2 111.00(16) . . ?
N1 C1 H1 124.5 . . ?
C2 C1 H1 124.5 . . ?
C2 C4 H4A 109.5 . . ?
C2 C4 H4B 109.5 . . ?
H4A C4 H4B 109.5 . . ?
C2 C4 H4C 109.5 . . ?
H4A C4 H4C 109.5 . . ?
H4B C4 H4C 109.5 . . ?
N3 C5 C6 111.29(15) . . ?
N3 C5 H5 124.4 . . ?
C6 C5 H5 124.4 . . ?
C7 C6 C5 104.37(15) . . ?
C7 C6 C8 128.02(17) . . ?
C5 C6 C8 127.61(17) . . ?
N4 C7 C6 107.80(15) . . ?
N4 C7 H7 126.1 . . ?
C6 C7 H7 126.1 . . ?
C6 C8 H8A 109.5 . . ?
C6 C8 H8B 109.5 . . ?
H8A C8 H8B 109.5 . . ?
C6 C8 H8C 109.5 . . ?
H8A C8 H8C 109.5 . . ?
H8B C8 H8C 109.5 . . ?
N1 Cu1 N1 180.0 2_766 . ?
N1 Cu1 N3 89.47(6) 2_766 . ?
N1 Cu1 N3 90.53(6) . . ?
N1 Cu1 N3 90.53(6) 2_766 2_766 ?
N1 Cu1 N3 89.47(6) . 2_766 ?
N3 Cu1 N3 180.00(8) . 2_766 ?
N1 Cu1 O1 87.12(5) 2_766 . ?
N1 Cu1 O1 92.88(5) . . ?
N3 Cu1 O1 85.96(5) . . ?
N3 Cu1 O1 94.04(5) 2_766 . ?
C3 N2 N1 111.12(14) . . ?
C3 N2 H2 124.4 . . ?
N1 N2 H2 124.4 . . ?
C1 N1 N2 105.53(14) . . ?
C1 N1 Cu1 131.94(12) . . ?
N2 N1 Cu1 122.42(11) . . ?
C5 N3 N4 105.31(13) . . ?
C5 N3 Cu1 132.54(12) . . ?
N4 N3 Cu1 122.03(11) . . ?
C7 N4 N3 111.22(14) . . ?
C7 N4 H4 124.4 . . ?
N3 N4 H4 124.4 . . ?

loop_
_geom_bond_atom_site_label_1
_geom_bond_atom_site_label_2
_geom_bond_distance
_geom_bond_site_symmetry_2
_geom_bond_publ_flag
O4 Cl1 1.4463(13) . ?
O3 Cl1 1.4336(13) . ?
O2 Cl1 1.4365(13) . ?
Cl1 O1 1.4514(12) . ?
O1 Cu1 2.4411(11) . ?
C2 C3 1.373(3) . ?
C2 C1 1.396(2) . ?
C2 C4 1.500(3) . ?
C3 N2 1.343(2) . ?
C3 H3 0.9500 . ?
C1 N1 1.337(2) . ?
C1 H1 0.9500 . ?
C4 H4A 0.9800 . ?
C4 H4B 0.9800 . ?
C4 H4C 0.9800 . ?
C5 N3 1.332(2) . ?
C5 C6 1.395(2) . ?
C5 H5 0.9500 . ?
C6 C7 1.372(3) . ?
C6 C8 1.497(2) . ?
C7 N4 1.344(2) . ?
C7 H7 0.9500 . ?
C8 H8A 0.9800 . ?
C8 H8B 0.9800 . ?
C8 H8C 0.9800 . ?
Cu1 N1 1.9993(14) 2_766 ?
Cu1 N1 1.9993(14) . ?
Cu1 N3 2.0066(14) . ?
Cu1 N3 2.0067(14) 2_766 ?
N2 N1 1.3453(19) . ?
N2 H2 0.8800 . ?
N3 N4 1.3480(19) . ?
N4 H4 0.8800 . ?

loop_
_geom_torsion_atom_site_label_1
_geom_torsion_atom_site_label_2
_geom_torsion_atom_site_label_3
_geom_torsion_atom_site_label_4
_geom_torsion
_geom_torsion_site_symmetry_1
_geom_torsion_site_symmetry_2
_geom_torsion_site_symmetry_3
_geom_torsion_site_symmetry_4
_geom_torsion_publ_flag
O3 Cl1 O1 Cu1 -82.67(15) . . . . ?
O2 Cl1 O1 Cu1 156.47(12) . . . . ?
O4 Cl1 O1 Cu1 37.32(16) . . . . ?
C1 C2 C3 N2 0.3(2) . . . . ?
C4 C2 C3 N2 -179.46(19) . . . . ?
C3 C2 C1 N1 0.1(2) . . . . ?
C4 C2 C1 N1 179.87(18) . . . . ?
N3 C5 C6 C7 1.2(2) . . . . ?
N3 C5 C6 C8 -178.91(18) . . . . ?
C5 C6 C7 N4 -1.17(19) . . . . ?
C8 C6 C7 N4 178.94(18) . . . . ?
C2 C3 N2 N1 -0.6(2) . . . . ?
C2 C1 N1 N2 -0.5(2) . . . . ?
C2 C1 N1 Cu1 175.69(12) . . . . ?
C3 N2 N1 C1 0.67(19) . . . . ?
C3 N2 N1 Cu1 -175.96(12) . . . . ?
C6 C5 N3 N4 -0.73(19) . . . . ?
C6 C5 N3 Cu1 175.22(12) . . . . ?
C6 C7 N4 N3 0.80(19) . . . . ?
C5 N3 N4 C7 -0.05(18) . . . . ?
Cu1 N3 N4 C7 -176.52(11) . . . . ?
